data_7133924
loop_
_publ_author_name
'Imoto, Daiki'
'Shudo, Hiroki'
'Mizukami, Kiichi'
'Kimizuka, Nobuo'
'Yagi, Akiko'
'Itami, Kenichiro'

_publ_section_title
;
 Synthesis and size-dependent properties of multiple sizes of chlorinated
 fluorocycloparaphenylenes.
;
_journal_issue 86
_journal_name_full 'Chemical communications (Cambridge, England)'
_journal_page_first 12585
_journal_page_last 12588
_journal_paper_doi 10.1039/d4cc03336a
_journal_volume 60
_journal_year 2024
_chemical_formula_moiety 'C48 H16 Cl8 F8, 2(C6 H12), C4 H8 O'
_chemical_formula_sum 'C64 H48 Cl8 F8 O'
_chemical_formula_weight 1268.62
_space_group_crystal_system monoclinic
_space_group_IT_number 15
_space_group_name_Hall '-C 2yc'
_space_group_name_H-M_alt 'C 1 2/c 1'
_atom_sites_solution_hydrogens geom
_atom_sites_solution_primary iterative
_audit_creation_date 2024-06-25
_audit_creation_method
;
Olex2 1.5
(compiled 2024.01.12 svn.r2f8d729c for OlexSys, GUI svn.r6928)
;
_audit_update_record
;
2024-06-26 deposited with the CCDC.	2024-10-07 downloaded from the CCDC.
;
_cell_angle_alpha 90
_cell_angle_beta 110.005(8)
_cell_angle_gamma 90
_cell_formula_units_Z 4
_cell_length_a 18.3396(14)
_cell_length_b 12.3007(12)
_cell_length_c 28.775(2)
_cell_measurement_reflns_used 4415
_cell_measurement_temperature 123(2)
_cell_measurement_theta_max 28.8990
_cell_measurement_theta_min 2.2610
_cell_volume 6099.7(9)
_computing_cell_refinement 'CrysAlisPro 1.171.41.120a (Rigaku OD, 2021)'
_computing_data_collection 'CrysAlisPro 1.171.41.120a (Rigaku OD, 2021)'
_computing_data_reduction 'CrysAlisPro 1.171.41.120a (Rigaku OD, 2021)'
_computing_molecular_graphics 'Olex2 1.5 (Dolomanov et al., 2009)'
_computing_publication_material 'Olex2 1.5 (Dolomanov et al., 2009)'
_computing_structure_refinement 'SHELXL 2019/2 (Sheldrick, 2015)'
_computing_structure_solution 'olex2.solve 1.5 (Bourhis et al., 2015)'
_diffrn_ambient_temperature 123(2)
_diffrn_detector_area_resol_mean 5.8140
_diffrn_detector_type 'Pilatus 200K'
_diffrn_measured_fraction_theta_full 0.998
_diffrn_measured_fraction_theta_max 0.829
_diffrn_measurement_details
;
List of Runs (angles in degrees, time in seconds):

  # Type    Start    End  Width  t~exp~   \w     \q     \k     \f   Frames
#--------------------------------------------------------------------------
  1  \w     -1.00  26.00   0.50   10.00    --    0.14 -99.00  90.00   54
  2  \w    -12.00  16.00   0.50   10.00    --    0.14  57.00 150.00   56
  3  \w    -15.00  75.00   0.50   10.00    --    0.14  37.00 -90.00  180
  4  \w    -16.00  13.00   0.50   10.00    --    0.14  57.00   0.00   58
;
_diffrn_measurement_device 'four-circle diffractometer'
_diffrn_measurement_device_type 'ROD, Synergy Custom system, Pilatus 200K'
_diffrn_measurement_method '\w scans'
_diffrn_measurement_specimen_support 'Mitegen 50um'
_diffrn_radiation_type MoK\a
_diffrn_radiation_wavelength 0.71073
_diffrn_reflns_av_R_equivalents 0.0568
_diffrn_reflns_av_unetI/netI 0.0715
_diffrn_reflns_Laue_measured_fraction_full 0.998
_diffrn_reflns_Laue_measured_fraction_max 0.829
_diffrn_reflns_limit_h_max 23
_diffrn_reflns_limit_h_min -23
_diffrn_reflns_limit_k_max 14
_diffrn_reflns_limit_k_min -15
_diffrn_reflns_limit_l_max 38
_diffrn_reflns_limit_l_min -35
_diffrn_reflns_number 17400
_diffrn_reflns_point_group_measured_fraction_full 0.998
_diffrn_reflns_point_group_measured_fraction_max 0.829
_diffrn_reflns_theta_full 25.000
_diffrn_reflns_theta_max 28.824
_diffrn_reflns_theta_min 2.034
_exptl_absorpt_coefficient_mu 0.435
_exptl_absorpt_correction_T_max 1.00000
_exptl_absorpt_correction_T_min 0.39374
_exptl_absorpt_correction_type multi-scan
_exptl_absorpt_process_details
;
CrysAlisPro 1.171.41.120a (Rigaku Oxford Diffraction, 2021)
Empirical absorption correction using spherical harmonics,
implemented in SCALE3 ABSPACK scaling algorithm.
;
_exptl_crystal_colour 'translucent dark colourless'
_exptl_crystal_density_diffrn 1.381
_exptl_crystal_description block
_exptl_crystal_F_000 2592
_exptl_crystal_size_max 0.15
_exptl_crystal_size_mid 0.1
_exptl_crystal_size_min 0.05
_refine_diff_density_max 0.619
_refine_diff_density_min -0.501
_refine_diff_density_rms 0.084
_refine_ls_extinction_method none
_refine_ls_goodness_of_fit_ref 1.050
_refine_ls_hydrogen_treatment constr
_refine_ls_matrix_type full
_refine_ls_number_parameters 400
_refine_ls_number_reflns 6601
_refine_ls_number_restraints 202
_refine_ls_restrained_S_all 1.054
_refine_ls_R_factor_all 0.0869
_refine_ls_R_factor_gt 0.0611
_refine_ls_shift/su_max 0.001
_refine_ls_shift/su_mean 0.000
_refine_ls_structure_factor_coef Fsqd
_refine_ls_weighting_details 'w=1/[\s^2^(Fo^2^)+(0.0667P)^2^+17.6560P] where P=(Fo^2^+2Fc^2^)/3'
_refine_ls_weighting_scheme calc
_refine_ls_wR_factor_gt 0.1481
_refine_ls_wR_factor_ref 0.1582
_reflns_Friedel_coverage 0.000
_reflns_number_gt 4985
_reflns_number_total 6601
_reflns_threshold_expression 'I > 2\s(I)'
_cod_data_source_file d4cc03336a2.cif
_cod_data_source_block imo197d_fcl8cpp_5_8ppm_auto
_cod_original_cell_volume 6099.8(9)
_cod_database_code 7133924
_shelx_shelxl_version_number 2019/2
_shelx_space_group_comment
;
The symmetry employed for this shelxl refinement is uniquely defined
by the following loop, which should always be used as a source of
symmetry information in preference to the above space-group names.
They are only intended as comments.
;
_shelx_estimated_absorpt_t_max 0.979
_shelx_estimated_absorpt_t_min 0.938
_olex2_refinement_description
;
1. Fixed Uiso
 At 1.2 times of:
  All C(H) groups, All C(H,H) groups
 At 1.5 times of:
  All C(H,H,H) groups
2. Restrained distances
 C19-C16 = C1A-C19 = C1B-C1A
 1.54 with sigma of 0.01
 O2-C16 = O2-C1B
 1.43 with sigma of 0.01
 C16-C1A
 2.4 with sigma of 0.01
 C19-C1B
 2.4 with sigma of 0.01
 C1A-O2
 2.4 with sigma of 0.01
 C1B-C16
 2.4 with sigma of 0.01
 O2-C19
 2.4 with sigma of 0.01
 C34-C36
 2.4 with sigma of 0.01
 C35-C37
 2.4 with sigma of 0.01
 C37-C35A
 2.4 with sigma of 0.01
 C36A-C34
 2.4 with sigma of 0.01
 C34-C33 = C35-C34 = C35A-C34 = C36-C35 = C36A-C35A = C37-C36A = C37-C36 = C38-
 C37
 1.54 with sigma of 0.01
3. Uiso/Uaniso restraints and constraints
C16 \\sim O2 \\sim C1B \\sim C19 \\sim C1A: within 1.7A with sigma of 0.03 and
sigma for terminal atoms of 0.06 within 1.7A
C36 \\sim C37 \\sim C38 \\sim C36A \\sim C35 \\sim C35A \\sim C34 \\sim C33:
within 1.7A with sigma of 0.04 and sigma for terminal atoms of 0.08 within 1.7A
Uanis(C19) \\sim Ueq, Uanis(O2) \\sim Ueq, Uanis(C16) \\sim Ueq, Uanis(C1B)
\\sim Ueq, Uanis(C1A) \\sim Ueq: with sigma of 0.03 and sigma for terminal
atoms of 0.06
Uanis(C35) \\sim Ueq, Uanis(C36A) \\sim Ueq, Uanis(C37) \\sim Ueq, Uanis(C38)
\\sim Ueq, Uanis(C36) \\sim Ueq, Uanis(C35A) \\sim Ueq, Uanis(C34) \\sim Ueq,
Uanis(C33) \\sim Ueq: with sigma of 0.04 and sigma for terminal atoms of 0.08
4. Others
 Sof(H37A)=Sof(H37B)=Sof(C35A)=Sof(H35C)=Sof(H35D)=Sof(C36A)=Sof(H36C)=
 Sof(H36D)=1-FVAR(1)
 Sof(H34A)=Sof(H34B)=Sof(C35)=Sof(H35A)=Sof(H35B)=Sof(C36)=Sof(H36A)=Sof(H36B)=
 FVAR(1)
 Fixed Sof: O2(0.5) C16(0.5) H16A(0.5) H16B(0.5) C19(0.5) H19A(0.5) H19B(0.5)
 C1A(0.5) H1AA(0.5) H1AB(0.5) C1B(0.5) H1BA(0.5) H1BB(0.5)
5.a Free rotating group:
 O2(C16,C19,C1A,C1B)
5.b Secondary CH2 refined with riding coordinates:
 C37(H37A,H37B), C34(H34A,H34B), C35(H35A,H35B), C36(H36A,H36B), C16(H16A,
 H16B), C19(H19A,H19B), C1A(H1AA,H1AB), C1B(H1BA,H1BB), C35A(H35C,H35D),
 C36A(H36C,H36D)
5.c Aromatic/amide H refined with riding coordinates:
 C25(H25), C24(H24), C11(H11), C2(H2), C12(H12), C18(H18), C20(H20), C3(H3)
5.d Idealised Me refined as rotating group:
 C33(H33A,H33B,H33C), C38(H38A,H38B,H38C)
;
_olex2_submission_special_instructions 'No special instructions were received'
_oxdiff_exptl_absorpt_empirical_details
;
Empirical correction (ABSPACK) includes:
- Absorption correction using spherical harmonics
- Frame scaling
;

loop_
_space_group_symop_operation_xyz
'x, y, z'
'-x, y, -z+1/2'
'x+1/2, y+1/2, z'
'-x+1/2, y+1/2, -z+1/2'
'-x, -y, -z'
'x, -y, z-1/2'
'-x+1/2, -y+1/2, -z'
'x+1/2, -y+1/2, z-1/2'

loop_
_atom_site_label
_atom_site_type_symbol
_atom_site_fract_x
_atom_site_fract_y
_atom_site_fract_z
_atom_site_U_iso_or_equiv
_atom_site_adp_type
_atom_site_occupancy
_atom_site_site_symmetry_order
_atom_site_calc_flag
_atom_site_refinement_flags_posn
_atom_site_refinement_flags_adp
_atom_site_refinement_flags_occupancy
_atom_site_disorder_assembly
_atom_site_disorder_group
Cl16 Cl 0.85072(5) -0.00630(7) 0.22256(3) 0.0283(2) Uani 1 1 d . . . . .
Cl29 Cl 0.87434(5) 0.36441(8) 0.30824(3) 0.0302(2) Uani 1 1 d . . . . .
Cl31 Cl 0.67614(5) -0.02474(8) 0.50715(3) 0.0306(2) Uani 1 1 d . . . . .
Cl21 Cl 0.54523(4) 0.36310(8) 0.50352(3) 0.0314(2) Uani 1 1 d . . . . .
F19 F 0.74338(11) 0.01993(17) 0.12394(6) 0.0279(4) Uani 1 1 d . . . . .
F32 F 0.78751(10) -0.00204(17) 0.45822(7) 0.0269(4) Uani 1 1 d . . . . .
F22 F 0.38477(11) 0.34304(18) 0.44363(7) 0.0330(5) Uani 1 1 d . . . . .
F30 F 0.85466(10) 0.32754(17) 0.40209(6) 0.0263(4) Uani 1 1 d . . . . .
C25 C 0.76949(18) 0.0688(3) 0.35330(11) 0.0234(7) Uani 1 1 d . . . . .
H25 H 0.751480 0.004187 0.363894 0.028 Uiso 1 1 calc R U . . .
C1 C 0.63205(17) 0.1746(3) 0.46387(10) 0.0213(7) Uani 1 1 d . . . . .
C10 C 0.54925(17) 0.1634(3) 0.46185(10) 0.0218(7) Uani 1 1 d . . . . .
C4 C 0.75256(16) 0.1726(3) 0.42343(10) 0.0204(6) Uani 1 1 d . . . . .
C27 C 0.82746(17) 0.2435(3) 0.37072(11) 0.0215(7) Uani 1 1 d . . . . .
C24 C 0.77507(18) 0.0734(3) 0.30665(11) 0.0247(7) Uani 1 1 d . . . . .
H24 H 0.759807 0.012049 0.285462 0.030 Uiso 1 1 calc R U . . .
C15 C 0.78626(17) 0.1006(3) 0.20257(11) 0.0201(6) Uani 1 1 d . . . . .
C13 C 0.68374(17) 0.1842(3) 0.13384(11) 0.0220(7) Uani 1 1 d . . . . .
C7 C 0.38752(17) 0.1679(3) 0.41066(10) 0.0211(7) Uani 1 1 d . . . . .
C6 C 0.68399(17) 0.0877(3) 0.47280(10) 0.0209(6) Uani 1 1 d . . . . .
C14 C 0.73888(17) 0.1034(3) 0.15329(11) 0.0213(6) Uani 1 1 d . . . . .
C26 C 0.79020(17) 0.1589(3) 0.38525(10) 0.0204(6) Uani 1 1 d . . . . .
C11 C 0.50927(17) 0.0709(3) 0.43797(11) 0.0226(7) Uani 1 1 d . . . . .
H11 H 0.537077 0.005251 0.438936 0.027 Uiso 1 1 calc R U . . .
C17 C 0.77838(17) 0.1811(3) 0.23501(11) 0.0222(7) Uani 1 1 d . . . . .
C23 C 0.80250(17) 0.1656(3) 0.28992(10) 0.0204(6) Uani 1 1 d . . . . .
C2 C 0.64947(17) 0.2663(3) 0.44136(11) 0.0241(7) Uani 1 1 d . . . . .
H2 H 0.620159 0.330769 0.439553 0.029 Uiso 1 1 calc R U . . .
C8 C 0.42499(17) 0.2525(3) 0.44159(11) 0.0240(7) Uani 1 1 d . . . . .
C9 C 0.50432(18) 0.2507(3) 0.46772(10) 0.0225(7) Uani 1 1 d . . . . .
C5 C 0.74235(17) 0.0876(3) 0.45211(10) 0.0212(7) Uani 1 1 d . . . . .
C12 C 0.43012(17) 0.0732(3) 0.41300(11) 0.0229(7) Uani 1 1 d . . . . .
H12 H 0.404418 0.009134 0.397211 0.027 Uiso 1 1 calc R U . . .
C18 C 0.73055(18) 0.2690(3) 0.21466(12) 0.0260(7) Uani 1 1 d . . . . .
H18 H 0.729207 0.328891 0.235218 0.031 Uiso 1 1 calc R U . . .
C28 C 0.83311(17) 0.2490(3) 0.32380(11) 0.0210(6) Uani 1 1 d . . . . .
C20 C 0.68494(19) 0.2715(3) 0.16529(12) 0.0273(7) Uani 1 1 d . . . . .
H20 H 0.653774 0.333582 0.152427 0.033 Uiso 1 1 calc R U . . .
C3 C 0.70886(18) 0.2660(3) 0.42135(11) 0.0236(7) Uani 1 1 d . . . . .
H3 H 0.719486 0.329851 0.406252 0.028 Uiso 1 1 calc R U . . .
C37 C 0.6034(5) 0.8460(5) 0.3731(2) 0.094(2) Uani 1 1 d D U . . .
H37A H 0.567124 0.888164 0.384921 0.112 Uiso 0.340(12) 1 calc R U P A 2
H37B H 0.657227 0.854286 0.396320 0.112 Uiso 0.340(12) 1 calc R U P A 2
C34 C 0.5631(4) 0.5553(5) 0.4000(3) 0.107(3) Uani 1 1 d D U . . .
H34A H 0.610007 0.522157 0.396222 0.129 Uiso 0.660(12) 1 calc R U P A 1
H34B H 0.570754 0.561772 0.435618 0.129 Uiso 0.660(12) 1 calc R U P A 1
C33 C 0.4909(4) 0.4885(8) 0.3731(3) 0.118(3) Uani 1 1 d D U . . .
H33A H 0.444950 0.525490 0.375439 0.177 Uiso 1 1 calc R U . . .
H33B H 0.495496 0.416438 0.388333 0.177 Uiso 1 1 calc R U . . .
H33C H 0.485834 0.480743 0.338227 0.177 Uiso 1 1 calc R U . . .
C38 C 0.5951(4) 0.8720(8) 0.3195(3) 0.118(3) Uani 1 1 d D U . . .
H38A H 0.643227 0.852681 0.313797 0.177 Uiso 1 1 calc R U . . .
H38B H 0.584913 0.949810 0.313308 0.177 Uiso 1 1 calc R U . . .
H38C H 0.551927 0.830066 0.297030 0.177 Uiso 1 1 calc R U . . .
C35 C 0.5459(5) 0.6659(6) 0.3744(4) 0.079(3) Uani 0.660(12) 1 d D U P A 1
H35A H 0.538190 0.658777 0.338812 0.095 Uiso 0.660(12) 1 calc R U P A 1
H35B H 0.498564 0.698088 0.377951 0.095 Uiso 0.660(12) 1 calc R U P A 1
C36 C 0.6159(6) 0.7355(7) 0.4001(3) 0.089(3) Uani 0.660(12) 1 d D U P A 1
H36A H 0.663565 0.700210 0.398553 0.107 Uiso 0.660(12) 1 calc R U P A 1
H36B H 0.621523 0.745840 0.435263 0.107 Uiso 0.660(12) 1 calc R U P A 1
O2 O 0.4396(11) 0.1963(16) 0.2279(6) 0.221(8) Uani 0.5 1 d DG U P B -1
C16 C 0.4375(11) 0.1323(15) 0.2692(9) 0.191(9) Uani 0.5 1 d DG U P B -1
H16A H 0.432214 0.054145 0.260427 0.230 Uiso 0.5 1 calc R U P B -1
H16B H 0.393028 0.154210 0.279168 0.230 Uiso 0.5 1 calc R U P B -1
C19 C 0.5143(15) 0.1537(19) 0.3112(6) 0.191(9) Uani 0.5 1 d DG U P B -1
H19A H 0.555280 0.102790 0.309722 0.230 Uiso 0.5 1 calc R U P B -1
H19B H 0.508118 0.147861 0.343931 0.230 Uiso 0.5 1 calc R U P B -1
C1A C 0.5324(14) 0.2710(19) 0.3003(7) 0.239(11) Uani 0.5 1 d DG U P B -1
H1AA H 0.504076 0.324305 0.313514 0.287 Uiso 0.5 1 calc R U P B -1
H1AB H 0.588689 0.286360 0.314129 0.287 Uiso 0.5 1 calc R U P B -1
C1B C 0.5030(14) 0.2720(18) 0.2435(7) 0.276(11) Uani 0.5 1 d DG U P B -1
H1BA H 0.485285 0.345740 0.230914 0.331 Uiso 0.5 1 calc R U P B -1
H1BB H 0.544827 0.249595 0.231094 0.331 Uiso 0.5 1 calc R U P B -1
C35A C 0.5844(14) 0.6780(9) 0.4123(5) 0.092(6) Uani 0.340(12) 1 d D U P A 2
H35C H 0.547097 0.713551 0.425510 0.110 Uiso 0.340(12) 1 calc R U P A 2
H35D H 0.637455 0.685800 0.436635 0.110 Uiso 0.340(12) 1 calc R U P A 2
C36A C 0.5789(10) 0.7256(8) 0.3622(5) 0.070(5) Uani 0.340(12) 1 d D U P A 2
H36C H 0.525204 0.720191 0.338416 0.084 Uiso 0.340(12) 1 calc R U P A 2
H36D H 0.614233 0.687057 0.348348 0.084 Uiso 0.340(12) 1 calc R U P A 2

loop_
_atom_site_aniso_label
_atom_site_aniso_U_11
_atom_site_aniso_U_22
_atom_site_aniso_U_33
_atom_site_aniso_U_23
_atom_site_aniso_U_13
_atom_site_aniso_U_12
Cl16 0.0294(4) 0.0301(5) 0.0251(4) 0.0016(3) 0.0091(3) 0.0104(3)
Cl29 0.0369(4) 0.0281(5) 0.0269(4) -0.0024(3) 0.0124(3) -0.0137(4)
Cl31 0.0332(4) 0.0356(5) 0.0262(4) 0.0130(3) 0.0143(3) 0.0090(4)
Cl21 0.0255(4) 0.0319(5) 0.0333(4) -0.0164(4) 0.0054(3) 0.0025(3)
F19 0.0303(9) 0.0306(12) 0.0220(9) -0.0076(8) 0.0078(7) 0.0060(8)
F32 0.0272(9) 0.0263(12) 0.0300(9) 0.0056(8) 0.0132(8) 0.0115(8)
F22 0.0257(9) 0.0301(13) 0.0392(11) -0.0109(9) 0.0059(8) 0.0102(9)
F30 0.0317(9) 0.0235(12) 0.0232(9) -0.0077(8) 0.0087(7) -0.0098(8)
C25 0.0296(16) 0.0181(19) 0.0254(15) -0.0017(12) 0.0130(13) -0.0018(13)
C1 0.0221(14) 0.0251(19) 0.0162(13) -0.0056(12) 0.0056(11) 0.0006(13)
C10 0.0200(14) 0.027(2) 0.0179(13) 0.0002(12) 0.0063(11) 0.0027(13)
C4 0.0181(13) 0.0242(19) 0.0174(13) -0.0062(12) 0.0043(11) -0.0019(12)
C27 0.0198(14) 0.0206(19) 0.0218(14) -0.0037(12) 0.0040(11) 0.0001(12)
C24 0.0298(16) 0.023(2) 0.0234(15) -0.0040(13) 0.0117(12) -0.0036(14)
C15 0.0209(14) 0.0163(18) 0.0253(15) 0.0010(12) 0.0108(12) 0.0016(12)
C13 0.0227(14) 0.0225(19) 0.0211(14) 0.0026(12) 0.0078(12) -0.0035(13)
C7 0.0204(14) 0.025(2) 0.0198(14) 0.0006(12) 0.0094(11) -0.0011(13)
C6 0.0214(14) 0.0245(19) 0.0153(13) -0.0006(12) 0.0042(11) 0.0000(13)
C14 0.0210(14) 0.0227(19) 0.0225(14) -0.0031(12) 0.0103(11) -0.0003(13)
C26 0.0198(13) 0.0195(18) 0.0208(14) 0.0000(12) 0.0056(11) 0.0017(12)
C11 0.0237(15) 0.0187(18) 0.0263(15) 0.0001(12) 0.0099(12) 0.0041(13)
C17 0.0236(14) 0.0226(19) 0.0211(14) -0.0044(12) 0.0086(12) -0.0031(13)
C23 0.0207(14) 0.0209(18) 0.0211(14) -0.0020(12) 0.0089(11) 0.0004(12)
C2 0.0212(14) 0.0226(19) 0.0283(15) -0.0056(13) 0.0081(12) 0.0029(13)
C8 0.0224(15) 0.026(2) 0.0252(15) -0.0016(13) 0.0105(12) 0.0050(13)
C9 0.0251(15) 0.0217(19) 0.0203(14) -0.0080(12) 0.0072(12) 0.0001(13)
C5 0.0195(14) 0.0245(19) 0.0175(13) -0.0018(12) 0.0038(11) 0.0036(13)
C12 0.0246(15) 0.0213(19) 0.0236(15) 0.0000(12) 0.0094(12) -0.0054(13)
C18 0.0294(16) 0.0207(19) 0.0276(16) -0.0057(13) 0.0095(13) -0.0018(14)
C28 0.0200(14) 0.0184(18) 0.0241(14) 0.0008(12) 0.0071(11) -0.0029(12)
C20 0.0272(16) 0.021(2) 0.0315(17) 0.0012(14) 0.0075(13) 0.0029(14)
C3 0.0245(15) 0.0211(19) 0.0248(15) -0.0020(13) 0.0081(12) -0.0034(13)
C37 0.115(5) 0.067(5) 0.110(5) -0.023(4) 0.052(4) -0.012(4)
C34 0.101(5) 0.079(6) 0.163(7) 0.033(5) 0.074(5) 0.010(4)
C33 0.060(4) 0.162(9) 0.111(6) 0.054(6) 0.002(4) 0.008(5)
C38 0.083(5) 0.169(10) 0.114(6) -0.053(6) 0.047(4) -0.040(5)
C35 0.057(5) 0.060(6) 0.101(7) 0.006(5) 0.003(5) 0.000(4)
C36 0.105(7) 0.096(8) 0.068(6) -0.002(5) 0.032(5) -0.023(6)
O2 0.183(13) 0.162(15) 0.303(17) 0.007(13) 0.064(12) -0.050(11)
C16 0.181(15) 0.167(17) 0.266(18) -0.022(15) 0.128(13) -0.019(14)
C19 0.212(16) 0.189(18) 0.211(16) 0.017(14) 0.120(14) 0.001(15)
C1A 0.264(19) 0.216(19) 0.210(18) 0.027(16) 0.048(16) -0.016(17)
C1B 0.283(18) 0.207(17) 0.266(19) 0.048(18) 0.003(16) -0.010(19)
C35A 0.096(12) 0.091(13) 0.097(12) 0.014(10) 0.044(10) -0.033(10)
C36A 0.070(9) 0.070(11) 0.081(10) -0.007(8) 0.041(8) -0.005(8)

loop_
_atom_type_symbol
_atom_type_description
_atom_type_scat_dispersion_real
_atom_type_scat_dispersion_imag
_atom_type_scat_source
C C 0.0033 0.0016 'International Tables Vol C Tables 4.2.6.8 and 6.1.1.4'
H H 0.0000 0.0000 'International Tables Vol C Tables 4.2.6.8 and 6.1.1.4'
Cl Cl 0.1484 0.1585 'International Tables Vol C Tables 4.2.6.8 and 6.1.1.4'
F F 0.0171 0.0103 'International Tables Vol C Tables 4.2.6.8 and 6.1.1.4'
O O 0.0106 0.0060 'International Tables Vol C Tables 4.2.6.8 and 6.1.1.4'

loop_
_geom_angle_atom_site_label_1
_geom_angle_atom_site_label_2
_geom_angle_atom_site_label_3
_geom_angle
_geom_angle_site_symmetry_1
_geom_angle_site_symmetry_3
_geom_angle_publ_flag
C24 C25 H25 119.7 . . ?
C24 C25 C26 120.6(3) . . ?
C26 C25 H25 119.7 . . ?
C6 C1 C10 123.6(3) . . ?
C2 C1 C10 116.5(3) . . ?
C2 C1 C6 117.1(3) . . ?
C11 C10 C1 116.4(3) . . ?
C9 C10 C1 123.6(3) . . ?
C9 C10 C11 116.9(3) . . ?
C5 C4 C26 123.0(3) . . ?
C5 C4 C3 117.1(3) . . ?
C3 C4 C26 117.8(3) . . ?
F30 C27 C26 118.7(3) . . ?
F30 C27 C28 118.6(3) . . ?
C26 C27 C28 122.5(3) . . ?
C25 C24 H24 119.2 . . ?
C25 C24 C23 121.7(3) . . ?
C23 C24 H24 119.2 . . ?
C14 C15 Cl16 118.5(2) . . ?
C14 C15 C17 119.5(3) . . ?
C17 C15 Cl16 122.0(2) . . ?
C14 C13 C7 123.4(3) . 2_655 ?
C14 C13 C20 116.1(3) . . ?
C20 C13 C7 118.1(3) . 2_655 ?
C8 C7 C13 122.9(3) . 2_655 ?
C8 C7 C12 116.7(3) . . ?
C12 C7 C13 117.7(3) . 2_655 ?
C1 C6 Cl31 122.1(2) . . ?
C5 C6 Cl31 118.0(3) . . ?
C5 C6 C1 119.9(3) . . ?
F19 C14 C15 118.0(3) . . ?
F19 C14 C13 118.9(3) . . ?
C15 C14 C13 123.0(3) . . ?
C25 C26 C4 118.7(3) . . ?
C27 C26 C25 116.5(3) . . ?
C27 C26 C4 122.4(3) . . ?
C10 C11 H11 119.4 . . ?
C12 C11 C10 121.3(3) . . ?
C12 C11 H11 119.4 . . ?
C15 C17 C23 123.5(3) . . ?
C18 C17 C15 117.6(3) . . ?
C18 C17 C23 117.3(3) . . ?
C24 C23 C17 117.1(3) . . ?
C24 C23 C28 117.7(3) . . ?
C28 C23 C17 123.1(3) . . ?
C1 C2 H2 119.1 . . ?
C1 C2 C3 121.8(3) . . ?
C3 C2 H2 119.1 . . ?
F22 C8 C7 119.3(3) . . ?
F22 C8 C9 118.5(3) . . ?
C7 C8 C9 122.1(3) . . ?
C10 C9 Cl21 122.1(2) . . ?
C8 C9 Cl21 117.9(3) . . ?
C8 C9 C10 119.9(3) . . ?
F32 C5 C4 119.4(3) . . ?
F32 C5 C6 118.1(3) . . ?
C4 C5 C6 122.4(3) . . ?
C7 C12 H12 119.5 . . ?
C11 C12 C7 121.0(3) . . ?
C11 C12 H12 119.5 . . ?
C17 C18 H18 119.2 . . ?
C20 C18 C17 121.6(3) . . ?
C20 C18 H18 119.2 . . ?
C27 C28 Cl29 118.3(2) . . ?
C27 C28 C23 119.8(3) . . ?
C23 C28 Cl29 121.8(2) . . ?
C13 C20 H20 119.4 . . ?
C18 C20 C13 121.2(3) . . ?
C18 C20 H20 119.4 . . ?
C4 C3 C2 120.3(3) . . ?
C4 C3 H3 119.9 . . ?
C2 C3 H3 119.9 . . ?
H37A C37 H37B 110.3 . . ?
C38 C37 H37A 112.9 . . ?
C38 C37 H37B 112.9 . . ?
C38 C37 C36 129.5(7) . . ?
C38 C37 C36A 94.2(6) . . ?
C36A C37 H37A 112.9 . . ?
C36A C37 H37B 112.9 . . ?
H34A C34 H34B 109.0 . . ?
C33 C34 H34A 111.0 . . ?
C33 C34 H34B 111.0 . . ?
C33 C34 C35 103.6(6) . . ?
C33 C34 C35A 137.6(11) . . ?
C35 C34 H34A 111.0 . . ?
C35 C34 H34B 111.0 . . ?
C34 C33 H33A 109.5 . . ?
C34 C33 H33B 109.5 . . ?
C34 C33 H33C 109.5 . . ?
H33A C33 H33B 109.5 . . ?
H33A C33 H33C 109.5 . . ?
H33B C33 H33C 109.5 . . ?
C37 C38 H38A 109.5 . . ?
C37 C38 H38B 109.5 . . ?
C37 C38 H38C 109.5 . . ?
H38A C38 H38B 109.5 . . ?
H38A C38 H38C 109.5 . . ?
H38B C38 H38C 109.5 . . ?
C34 C35 H35A 110.6 . . ?
C34 C35 H35B 110.6 . . ?
H35A C35 H35B 108.8 . . ?
C36 C35 C34 105.6(6) . . ?
C36 C35 H35A 110.6 . . ?
C36 C35 H35B 110.6 . . ?
C37 C36 H36A 110.2 . . ?
C37 C36 H36B 110.2 . . ?
C35 C36 C37 107.4(6) . . ?
C35 C36 H36A 110.2 . . ?
C35 C36 H36B 110.2 . . ?
H36A C36 H36B 108.5 . . ?
C1B O2 C16 110.1 . . ?
O2 C16 H16A 110.5 . . ?
O2 C16 H16B 110.5 . . ?
O2 C16 C19 106.3 . . ?
H16A C16 H16B 108.7 . . ?
C19 C16 H16A 110.5 . . ?
C19 C16 H16B 110.5 . . ?
C16 C19 H19A 111.4 . . ?
C16 C19 H19B 111.4 . . ?
C16 C19 C1A 101.8 . . ?
H19A C19 H19B 109.3 . . ?
C1A C19 H19A 111.4 . . ?
C1A C19 H19B 111.4 . . ?
C19 C1A H1AA 111.4 . . ?
C19 C1A H1AB 111.4 . . ?
H1AA C1A H1AB 109.3 . . ?
C1B C1A C19 101.7 . . ?
C1B C1A H1AA 111.4 . . ?
C1B C1A H1AB 111.4 . . ?
O2 C1B C1A 106.3 . . ?
O2 C1B H1BA 110.5 . . ?
O2 C1B H1BB 110.5 . . ?
C1A C1B H1BA 110.5 . . ?
C1A C1B H1BB 110.5 . . ?
H1BA C1B H1BB 108.7 . . ?
C34 C35A H35C 111.2 . . ?
C34 C35A H35D 111.2 . . ?
H35C C35A H35D 109.1 . . ?
C36A C35A C34 102.9(7) . . ?
C36A C35A H35C 111.2 . . ?
C36A C35A H35D 111.2 . . ?
C37 C36A H36C 110.8 . . ?
C37 C36A H36D 110.8 . . ?
C35A C36A C37 104.7(7) . . ?
C35A C36A H36C 110.8 . . ?
C35A C36A H36D 110.8 . . ?
H36C C36A H36D 108.9 . . ?

loop_
_geom_bond_atom_site_label_1
_geom_bond_atom_site_label_2
_geom_bond_distance
_geom_bond_site_symmetry_2
_geom_bond_publ_flag
Cl16 C15 1.730(3) . ?
Cl29 C28 1.737(3) . ?
Cl31 C6 1.734(3) . ?
Cl21 C9 1.734(3) . ?
F19 C14 1.350(4) . ?
F32 C5 1.354(4) . ?
F22 C8 1.348(4) . ?
F30 C27 1.350(4) . ?
C25 H25 0.9500 . ?
C25 C24 1.382(4) . ?
C25 C26 1.406(5) . ?
C1 C10 1.506(4) . ?
C1 C6 1.396(5) . ?
C1 C2 1.391(5) . ?
C10 C11 1.400(5) . ?
C10 C9 1.398(5) . ?
C4 C26 1.494(4) . ?
C4 C5 1.384(5) . ?
C4 C3 1.390(5) . ?
C27 C26 1.386(5) . ?
C27 C28 1.391(4) . ?
C24 H24 0.9500 . ?
C24 C23 1.392(5) . ?
C15 C14 1.387(4) . ?
C15 C17 1.402(4) . ?
C13 C7 1.498(4) 2_655 ?
C13 C14 1.392(5) . ?
C13 C20 1.400(5) . ?
C7 C8 1.389(5) . ?
C7 C12 1.392(5) . ?
C6 C5 1.391(4) . ?
C11 H11 0.9500 . ?
C11 C12 1.382(4) . ?
C17 C23 1.500(4) . ?
C17 C18 1.390(5) . ?
C23 C28 1.394(4) . ?
C2 H2 0.9500 . ?
C2 C3 1.395(4) . ?
C8 C9 1.391(4) . ?
C12 H12 0.9500 . ?
C18 H18 0.9500 . ?
C18 C20 1.380(4) . ?
C20 H20 0.9500 . ?
C3 H3 0.9500 . ?
C37 H37A 0.9900 . ?
C37 H37B 0.9900 . ?
C37 C38 1.533(7) . ?
C37 C36 1.543(8) . ?
C37 C36A 1.548(9) . ?
C34 H34A 0.9900 . ?
C34 H34B 0.9900 . ?
C34 C33 1.525(7) . ?
C34 C35 1.527(7) . ?
C34 C35A 1.569(9) . ?
C33 H33A 0.9800 . ?
C33 H33B 0.9800 . ?
C33 H33C 0.9800 . ?
C38 H38A 0.9800 . ?
C38 H38B 0.9800 . ?
C38 H38C 0.9800 . ?
C35 H35A 0.9900 . ?
C35 H35B 0.9900 . ?
C35 C36 1.510(8) . ?
C36 H36A 0.9900 . ?
C36 H36B 0.9900 . ?
O2 C16 1.4372 . ?
O2 C1B 1.4362 . ?
C16 H16A 0.9900 . ?
C16 H16B 0.9900 . ?
C16 C19 1.5328 . ?
C19 H19A 0.9900 . ?
C19 H19B 0.9900 . ?
C19 C1A 1.5369 . ?
C1A H1AA 0.9900 . ?
C1A H1AB 0.9900 . ?
C1A C1B 1.5336 . ?
C1B H1BA 0.9900 . ?
C1B H1BB 0.9900 . ?
C35A H35C 0.9900 . ?
C35A H35D 0.9900 . ?
C35A C36A 1.528(9) . ?
C36A H36C 0.9900 . ?
C36A H36D 0.9900 . ?

loop_
_geom_torsion_atom_site_label_1
_geom_torsion_atom_site_label_2
_geom_torsion_atom_site_label_3
_geom_torsion_atom_site_label_4
_geom_torsion
_geom_torsion_site_symmetry_1
_geom_torsion_site_symmetry_2
_geom_torsion_site_symmetry_3
_geom_torsion_site_symmetry_4
_geom_torsion_publ_flag
Cl16 C15 C14 F19 2.7(4) . . . . ?
Cl16 C15 C14 C13 178.3(2) . . . . ?
Cl16 C15 C17 C23 -21.0(4) . . . . ?
Cl16 C15 C17 C18 174.0(2) . . . . ?
Cl31 C6 C5 F32 2.7(4) . . . . ?
Cl31 C6 C5 C4 178.9(2) . . . . ?
F22 C8 C9 Cl21 2.9(4) . . . . ?
F22 C8 C9 C10 -172.6(3) . . . . ?
F30 C27 C26 C25 -174.2(3) . . . . ?
F30 C27 C26 C4 23.6(4) . . . . ?
F30 C27 C28 Cl29 -0.4(4) . . . . ?
F30 C27 C28 C23 -177.3(3) . . . . ?
C25 C24 C23 C17 -156.7(3) . . . . ?
C25 C24 C23 C28 7.6(5) . . . . ?
C1 C10 C11 C12 -148.6(3) . . . . ?
C1 C10 C9 Cl21 -29.4(4) . . . . ?
C1 C10 C9 C8 145.9(3) . . . . ?
C1 C6 C5 F32 -174.6(3) . . . . ?
C1 C6 C5 C4 1.5(5) . . . . ?
C1 C2 C3 C4 0.1(5) . . . . ?
C10 C1 C6 Cl31 -28.0(4) . . . . ?
C10 C1 C6 C5 149.3(3) . . . . ?
C10 C1 C2 C3 -151.4(3) . . . . ?
C10 C11 C12 C7 0.2(5) . . . . ?
C24 C25 C26 C4 152.9(3) . . . . ?
C24 C25 C26 C27 -10.0(5) . . . . ?
C24 C23 C28 Cl29 176.1(2) . . . . ?
C24 C23 C28 C27 -7.2(5) . . . . ?
C15 C17 C23 C24 -51.2(4) . . . . ?
C15 C17 C23 C28 145.5(3) . . . . ?
C15 C17 C18 C20 7.7(5) . . . . ?
C13 C7 C8 F22 24.0(4) 2_655 . . . ?
C13 C7 C8 C9 -150.9(3) 2_655 . . . ?
C13 C7 C12 C11 150.7(3) 2_655 . . . ?
C7 C13 C14 F19 21.5(4) 2_655 . . . ?
C7 C13 C14 C15 -154.0(3) 2_655 . . . ?
C7 C13 C20 C18 153.8(3) 2_655 . . . ?
C7 C8 C9 Cl21 177.8(2) . . . . ?
C7 C8 C9 C10 2.3(5) . . . . ?
C6 C1 C10 C11 -40.4(4) . . . . ?
C6 C1 C10 C9 160.2(3) . . . . ?
C6 C1 C2 C3 10.0(4) . . . . ?
C14 C15 C17 C23 156.2(3) . . . . ?
C14 C15 C17 C18 -8.8(5) . . . . ?
C14 C13 C20 C18 -9.1(5) . . . . ?
C26 C25 C24 C23 1.2(5) . . . . ?
C26 C4 C5 F32 21.5(4) . . . . ?
C26 C4 C5 C6 -154.6(3) . . . . ?
C26 C4 C3 C2 154.8(3) . . . . ?
C26 C27 C28 Cl29 174.9(2) . . . . ?
C26 C27 C28 C23 -1.9(5) . . . . ?
C11 C10 C9 Cl21 171.3(2) . . . . ?
C11 C10 C9 C8 -13.4(4) . . . . ?
C17 C15 C14 F19 -174.6(3) . . . . ?
C17 C15 C14 C13 1.0(5) . . . . ?
C17 C23 C28 Cl29 -20.7(4) . . . . ?
C17 C23 C28 C27 156.0(3) . . . . ?
C17 C18 C20 C13 1.4(5) . . . . ?
C23 C17 C18 C20 -158.2(3) . . . . ?
C2 C1 C10 C11 119.7(3) . . . . ?
C2 C1 C10 C9 -39.7(4) . . . . ?
C2 C1 C6 Cl31 172.0(2) . . . . ?
C2 C1 C6 C5 -10.7(4) . . . . ?
C8 C7 C12 C11 -11.4(4) . . . . ?
C9 C10 C11 C12 12.3(4) . . . . ?
C5 C4 C26 C25 44.1(4) . . . . ?
C5 C4 C26 C27 -154.1(3) . . . . ?
C5 C4 C3 C2 -9.3(4) . . . . ?
C12 C7 C8 F22 -175.0(3) . . . . ?
C12 C7 C8 C9 10.2(5) . . . . ?
C18 C17 C23 C24 113.9(4) . . . . ?
C18 C17 C23 C28 -49.4(4) . . . . ?
C28 C27 C26 C25 10.4(5) . . . . ?
C28 C27 C26 C4 -151.8(3) . . . . ?
C20 C13 C14 F19 -176.6(3) . . . . ?
C20 C13 C14 C15 7.9(5) . . . . ?
C3 C4 C26 C25 -119.0(3) . . . . ?
C3 C4 C26 C27 42.8(4) . . . . ?
C3 C4 C5 F32 -175.3(3) . . . . ?
C3 C4 C5 C6 8.6(4) . . . . ?
C34 C35 C36 C37 176.3(7) . . . . ?
C34 C35A C36A C37 -177.3(12) . . . . ?
C33 C34 C35 C36 179.7(8) . . . . ?
C33 C34 C35A C36A -72.0(19) . . . . ?
C38 C37 C36 C35 -62.6(12) . . . . ?
C38 C37 C36A C35A 178.6(14) . . . . ?
O2 C16 C19 C1A 30.6 . . . . ?
C16 O2 C1B C1A -12.0 . . . . ?
C16 C19 C1A C1B -36.3 . . . . ?
C19 C1A C1B O2 30.5 . . . . ?
C1B O2 C16 C19 -12.0 . . . . ?
